data_7058706
loop_
_publ_author_name
'He, Jiangrong'
'Wang, Jun'
'Xu, Qiuxia'
'Wu, Xiren'
'Dutta, Archisman'
'Kumar, Abhinav'
'Muddassir, Mohd.'
'Alowais, Ahmad'
'Abduh, Naaser A. Y.'

_publ_section_title
;
 Syntheses and crystal structures of new dinuclear lanthanide complexes
 based on 3-(4-hydroxyphenyl)propanoic acid: Hirshfeld surface analyses
 and photoluminescence sensing
;
_journal_issue 34
_journal_name_full 'New Journal of Chemistry'
_journal_page_first 13499
_journal_paper_doi 10.1039/C9NJ02213A
_journal_volume 43
_journal_year 2019
_chemical_formula_moiety 'C74 H70 Gd2 N4 O18, 4(H2 O), 2(C10 H8 N2)'
_chemical_formula_sum 'C94 H94 Gd2 N8 O22'
_chemical_formula_weight 2002.27
_space_group_crystal_system monoclinic
_space_group_IT_number 14
_space_group_name_Hall '-P 2ybc'
_space_group_name_H-M_alt 'P 1 21/c 1'
_symmetry_space_group_name_Hall '-P 2ybc'
_symmetry_space_group_name_H-M 'P 1 21/c 1'
_atom_sites_solution_hydrogens mixed
_audit_creation_date 2019-07-24
_audit_creation_method
;
Olex2 1.2
(compiled 2018.05.29 svn.r3508 for OlexSys, GUI svn.r5506)
;
_audit_update_record
;
2019-07-25 deposited with the CCDC.    2019-08-01 downloaded from the CCDC.
;
_cell_angle_alpha 90
_cell_angle_beta 92.0240(10)
_cell_angle_gamma 90
_cell_formula_units_Z 2
_cell_length_a 17.1988(12)
_cell_length_b 12.2560(9)
_cell_length_c 20.2497(14)
_cell_measurement_reflns_used 8499
_cell_measurement_temperature 293(2)
_cell_measurement_theta_max 27.6376
_cell_measurement_theta_min 2.2290
_cell_volume 4265.7(5)
_computing_cell_refinement APEX
_computing_data_collection APEX
_computing_data_reduction APEX
_computing_molecular_graphics 'Olex2 (Dolomanov et al., 2009)'
_computing_publication_material 'Olex2 (Dolomanov et al., 2009)'
_computing_structure_refinement 'ShelXL (Sheldrick, 2015)'
_computing_structure_solution 'SHELXS-2014/7 (Sheldrick, 2014)'
_diffrn_ambient_temperature 293(2)
_diffrn_measured_fraction_theta_full 0.999
_diffrn_measured_fraction_theta_max 0.977
_diffrn_measurement_device_type Bruker
_diffrn_radiation_type MoK\a
_diffrn_radiation_wavelength 0.71073
_diffrn_reflns_av_R_equivalents 0.0353
_diffrn_reflns_av_unetI/netI 0.0452
_diffrn_reflns_Laue_measured_fraction_full 0.999
_diffrn_reflns_Laue_measured_fraction_max 0.977
_diffrn_reflns_limit_h_max 23
_diffrn_reflns_limit_h_min -19
_diffrn_reflns_limit_k_max 16
_diffrn_reflns_limit_k_min -14
_diffrn_reflns_limit_l_max 25
_diffrn_reflns_limit_l_min -26
_diffrn_reflns_number 27188
_diffrn_reflns_point_group_measured_fraction_full 0.999
_diffrn_reflns_point_group_measured_fraction_max 0.977
_diffrn_reflns_theta_full 25.242
_diffrn_reflns_theta_max 28.505
_diffrn_reflns_theta_min 1.943
_exptl_absorpt_coefficient_mu 1.623
_exptl_absorpt_correction_T_max 0.7457
_exptl_absorpt_correction_T_min 0.5435
_exptl_absorpt_correction_type multi-scan
_exptl_absorpt_process_details 'SADABS 2014/5'
_exptl_crystal_colour colorless
_exptl_crystal_density_diffrn 1.559
_exptl_crystal_description prism
_exptl_crystal_F_000 2036
_exptl_crystal_size_max 0.21
_exptl_crystal_size_mid 0.17
_exptl_crystal_size_min 0.15
_refine_diff_density_max 0.898
_refine_diff_density_min -0.586
_refine_diff_density_rms 0.079
_refine_ls_extinction_method none
_refine_ls_goodness_of_fit_ref 1.005
_refine_ls_hydrogen_treatment constr
_refine_ls_matrix_type full
_refine_ls_number_parameters 574
_refine_ls_number_reflns 10582
_refine_ls_number_restraints 0
_refine_ls_restrained_S_all 1.005
_refine_ls_R_factor_all 0.0457
_refine_ls_R_factor_gt 0.0295
_refine_ls_shift/su_max 0.003
_refine_ls_shift/su_mean 0.000
_refine_ls_structure_factor_coef Fsqd
_refine_ls_weighting_details 'w=1/[\s^2^(Fo^2^)+(0.0249P)^2^+1.4277P] where P=(Fo^2^+2Fc^2^)/3'
_refine_ls_weighting_scheme calc
_refine_ls_wR_factor_gt 0.0625
_refine_ls_wR_factor_ref 0.0692
_reflns_Friedel_coverage 0.000
_reflns_number_gt 8277
_reflns_number_total 10582
_reflns_threshold_expression 'I > 2\s(I)'
_cod_data_source_file c9nj02213a2.cif
_cod_data_source_block gd
_cod_depositor_comments 'Adding full bibliography for 7058704--7058713.cif.'
_cod_database_code 7058706
_shelx_shelxl_version_number 2016/4
_shelx_space_group_comment
;
The symmetry employed for this shelxl refinement is uniquely defined
by the following loop, which should always be used as a source of
symmetry information in preference to the above space-group names.
They are only intended as comments.
;
_shelx_estimated_absorpt_t_max 0.793
_shelx_estimated_absorpt_t_min 0.727
_olex2_refinement_description
;
1. Fixed Uiso
 At 1.2 times of:
  All C(H) groups, {H1WA,H1WB} of O1W, All C(H,H) groups
 At 1.5 times of:
  All O(H) groups, {H2WA,H2WB} of O2W
2.a Riding coordinates:
 O1W(H1WA,H1WB)
2.b Free rotating group:
 O2W(H2WA,H2WB)
2.c Secondary CH2 refined with riding coordinates:
 C2(H2A,H2B), C3(H3A,H3B), C11(H11A,H11B), C12(H12A,H12B), C20(H20A,H20B),
 C21(H21A,H21B)
2.d Aromatic/amide H refined with riding coordinates:
 C38(H38), C39(H39), C40(H40), C41(H41), C44(H44), C45(H45), C46(H46),
 C47(H47), C5(H5), C6(H6A), C8(H8), C9(H9A), C14(H14), C15(H15), C17(H17),
 C18(H18), C23(H23), C24(H24), C26(H26), C27(H27), C28(H28), C29(H29), C30(H30),
  C31(H31), C34(H34), C35(H35), C36(H36), C37(H37)
2.e Idealised tetrahedral OH refined as rotating group:
 O3(H3), O6(H6), O9(H9)
;
_olex2_submission_special_instructions 'No special instructions were received'

loop_
_space_group_symop_operation_xyz
'x, y, z'
'-x, y+1/2, -z+1/2'
'-x, -y, -z'
'x, -y-1/2, z-1/2'

loop_
_atom_site_label
_atom_site_type_symbol
_atom_site_fract_x
_atom_site_fract_y
_atom_site_fract_z
_atom_site_U_iso_or_equiv
_atom_site_adp_type
_atom_site_occupancy
_atom_site_site_symmetry_order
_atom_site_calc_flag
_atom_site_refinement_flags_posn
Gd1 Gd 0.45663(2) 0.36729(2) 0.53805(2) 0.02697(4) Uani 1 1 d .
O1 O 0.52558(12) 0.26959(16) 0.45282(10) 0.0501(5) Uani 1 1 d .
O2 O 0.53508(10) 0.44404(14) 0.44406(9) 0.0339(4) Uani 1 1 d .
O3 O 0.91730(18) 0.3544(3) 0.20504(15) 0.0909(10) Uani 1 1 d .
H3 H 0.902682 0.326440 0.168817 0.136 Uiso 1 1 calc GR
O4 O 0.58357(10) 0.39619(15) 0.57524(9) 0.0379(4) Uani 1 1 d .
O5 O 0.63020(10) 0.55147(15) 0.53811(9) 0.0377(4) Uani 1 1 d .
O6 O 1.07373(11) 0.3518(2) 0.66532(11) 0.0606(6) Uani 1 1 d .
H6 H 1.104166 0.350436 0.633782 0.091 Uiso 1 1 calc GR
O7 O 0.44344(11) 0.38377(15) 0.65903(9) 0.0400(4) Uani 1 1 d .
O8 O 0.33724(10) 0.36140(16) 0.60042(9) 0.0423(5) Uani 1 1 d .
O9 O 0.43330(14) -0.11310(18) 0.75072(12) 0.0593(6) Uani 1 1 d .
H9 H 0.475379 -0.105729 0.772609 0.089 Uiso 1 1 calc GR
O1W O 0.8563(2) 0.3017(3) 0.08086(15) 0.1123(11) Uani 1 1 d .
H1WA H 0.865920 0.349317 0.052478 0.135 Uiso 1 1 d R
H1WB H 0.874870 0.241197 0.069878 0.135 Uiso 1 1 d R
O2W O 1.17719(13) 0.3505(2) 0.56774(14) 0.0702(7) Uani 1 1 d .
H2WA H 1.165788 0.287496 0.552850 0.105 Uiso 1 1 d G
H2WB H 1.225308 0.346661 0.578575 0.105 Uiso 1 1 d G
N1 N 0.48986(13) 0.18223(18) 0.58931(11) 0.0384(5) Uani 1 1 d .
N2 N 0.37671(12) 0.20147(18) 0.49697(11) 0.0374(5) Uani 1 1 d .
N3 N 0.88213(18) 0.4473(3) -0.01886(16) 0.0720(9) Uani 1 1 d .
C38 C 0.8697(2) 0.3932(4) -0.0755(2) 0.0818(13) Uani 1 1 d .
H38 H 0.853571 0.320955 -0.073227 0.098 Uiso 1 1 calc R
C39 C 0.8792(2) 0.4366(5) -0.1354(2) 0.0846(13) Uani 1 1 d .
H39 H 0.868958 0.395540 -0.173331 0.102 Uiso 1 1 calc R
C40 C 0.9039(3) 0.5416(4) -0.1398(2) 0.0860(13) Uani 1 1 d .
H40 H 0.912257 0.573328 -0.180672 0.103 Uiso 1 1 calc R
C41 C 0.9161(2) 0.5990(4) -0.0828(2) 0.0740(11) Uani 1 1 d .
H41 H 0.933158 0.670960 -0.084342 0.089 Uiso 1 1 calc R
C42 C 0.90334(19) 0.5512(3) -0.02354(19) 0.0585(9) Uani 1 1 d .
C44 C 0.91457(19) 0.5599(3) 0.09979(19) 0.0630(10) Uani 1 1 d .
H44 H 0.910518 0.484306 0.101912 0.076 Uiso 1 1 calc R
C43 C 0.9140(2) 0.6095(3) 0.0398(2) 0.0605(9) Uani 1 1 d .
N4 N 0.9197(2) 0.7164(3) 0.03500(18) 0.0937(12) Uani 1 1 d .
C45 C 0.9285(3) 0.7715(4) 0.0919(3) 0.1114(18) Uani 1 1 d .
H45 H 0.934117 0.846818 0.089192 0.134 Uiso 1 1 calc R
C46 C 0.9301(3) 0.7269(4) 0.1528(3) 0.0869(13) Uani 1 1 d .
H46 H 0.937153 0.769650 0.190476 0.104 Uiso 1 1 calc R
C47 C 0.9210(2) 0.6184(4) 0.1569(2) 0.0733(11) Uani 1 1 d .
H47 H 0.919095 0.583966 0.197729 0.088 Uiso 1 1 calc R
C1 C 0.55203(16) 0.3500(2) 0.42467(14) 0.0366(6) Uani 1 1 d .
C2 C 0.60559(17) 0.3368(3) 0.36911(15) 0.0467(7) Uani 1 1 d .
H2A H 0.591137 0.272259 0.343834 0.056 Uiso 1 1 calc R
H2B H 0.600883 0.399453 0.339954 0.056 Uiso 1 1 calc R
C3 C 0.68638(19) 0.3267(4) 0.39393(17) 0.0688(11) Uani 1 1 d .
H3A H 0.691859 0.258104 0.417580 0.083 Uiso 1 1 calc R
H3B H 0.697037 0.384928 0.425374 0.083 Uiso 1 1 calc R
C4 C 0.74641(18) 0.3307(3) 0.34202(16) 0.0513(8) Uani 1 1 d .
C5 C 0.8167(2) 0.3790(3) 0.35581(18) 0.0624(10) Uani 1 1 d .
H5 H 0.826282 0.408930 0.397496 0.075 Uiso 1 1 calc R
C6 C 0.8730(2) 0.3846(3) 0.3106(2) 0.0676(10) Uani 1 1 d .
H6A H 0.920812 0.416070 0.321986 0.081 Uiso 1 1 calc R
C7 C 0.8596(2) 0.3447(3) 0.24903(19) 0.0615(10) Uani 1 1 d .
C8 C 0.7897(2) 0.2968(3) 0.23307(17) 0.0626(9) Uani 1 1 d .
H8 H 0.779932 0.269532 0.190718 0.075 Uiso 1 1 calc R
C9 C 0.73381(19) 0.2890(3) 0.27959(17) 0.0555(8) Uani 1 1 d .
H9A H 0.686746 0.255027 0.268692 0.067 Uiso 1 1 calc R
C10 C 0.63702(14) 0.4625(2) 0.56724(13) 0.0335(6) Uani 1 1 d .
C11 C 0.71561(15) 0.4301(3) 0.59435(16) 0.0479(8) Uani 1 1 d .
H11A H 0.711684 0.415666 0.641215 0.058 Uiso 1 1 calc R
H11B H 0.730329 0.362259 0.573456 0.058 Uiso 1 1 calc R
C12 C 0.77814(16) 0.5097(3) 0.58570(19) 0.0615(10) Uani 1 1 d .
H12A H 0.767533 0.574196 0.611671 0.074 Uiso 1 1 calc R
H12B H 0.778336 0.531438 0.539642 0.074 Uiso 1 1 calc R
C13 C 0.85737(16) 0.4665(3) 0.60596(17) 0.0488(8) Uani 1 1 d .
C14 C 0.91151(18) 0.4437(3) 0.56022(17) 0.0576(9) Uani 1 1 d .
H14 H 0.898782 0.454147 0.515648 0.069 Uiso 1 1 calc R
C15 C 0.98471(17) 0.4055(3) 0.57847(16) 0.0536(8) Uani 1 1 d .
H15 H 1.020873 0.391109 0.546534 0.064 Uiso 1 1 calc R
C16 C 1.00350(15) 0.3892(3) 0.64361(15) 0.0445(7) Uani 1 1 d .
C17 C 0.94977(17) 0.4114(3) 0.68914(16) 0.0556(9) Uani 1 1 d .
H17 H 0.962079 0.400634 0.733749 0.067 Uiso 1 1 calc R
C18 C 0.87794(17) 0.4494(3) 0.67023(17) 0.0553(9) Uani 1 1 d .
H18 H 0.842054 0.463888 0.702384 0.066 Uiso 1 1 calc R
C19 C 0.37084(16) 0.3754(2) 0.65549(14) 0.0363(6) Uani 1 1 d .
C20 C 0.32477(18) 0.3831(2) 0.71642(14) 0.0452(7) Uani 1 1 d .
H20A H 0.292370 0.447806 0.713502 0.054 Uiso 1 1 calc R
H20B H 0.360355 0.391783 0.754293 0.054 Uiso 1 1 calc R
C21 C 0.27350(17) 0.2851(3) 0.72781(15) 0.0494(8) Uani 1 1 d .
H21A H 0.244913 0.297173 0.767603 0.059 Uiso 1 1 calc R
H21B H 0.235868 0.279057 0.691171 0.059 Uiso 1 1 calc R
C22 C 0.31664(16) 0.1803(3) 0.73454(14) 0.0417(7) Uani 1 1 d .
C23 C 0.37453(19) 0.1649(3) 0.78192(15) 0.0511(8) Uani 1 1 d .
H23 H 0.387380 0.221795 0.810662 0.061 Uiso 1 1 calc R
C24 C 0.41386(18) 0.0685(3) 0.78815(15) 0.0511(8) Uani 1 1 d .
H24 H 0.453088 0.060753 0.820615 0.061 Uiso 1 1 calc R
C25 C 0.39596(17) -0.0163(3) 0.74712(15) 0.0461(7) Uani 1 1 d .
C26 C 0.3378(2) -0.0031(3) 0.69994(16) 0.0600(9) Uani 1 1 d .
H26 H 0.324330 -0.060555 0.671775 0.072 Uiso 1 1 calc R
C27 C 0.29967(19) 0.0939(3) 0.69415(16) 0.0558(8) Uani 1 1 d .
H27 H 0.260668 0.101541 0.661491 0.067 Uiso 1 1 calc R
C28 C 0.54766(18) 0.1745(3) 0.63395(15) 0.0479(7) Uani 1 1 d .
H28 H 0.571978 0.238335 0.648544 0.057 Uiso 1 1 calc R
C29 C 0.5733(2) 0.0777(3) 0.65958(16) 0.0553(8) Uani 1 1 d .
H29 H 0.612945 0.075641 0.692003 0.066 Uiso 1 1 calc R
C30 C 0.5398(2) -0.0155(3) 0.63683(17) 0.0577(9) Uani 1 1 d .
H30 H 0.557452 -0.082925 0.652120 0.069 Uiso 1 1 calc R
C31 C 0.48018(19) -0.0092(2) 0.59146(16) 0.0505(8) Uani 1 1 d .
H31 H 0.456082 -0.072570 0.575878 0.061 Uiso 1 1 calc R
C32 C 0.45550(16) 0.0902(2) 0.56865(14) 0.0379(6) Uani 1 1 d .
C33 C 0.39096(16) 0.1017(2) 0.52036(14) 0.0380(6) Uani 1 1 d .
C34 C 0.3467(2) 0.0140(3) 0.49850(17) 0.0576(9) Uani 1 1 d .
H34 H 0.356438 -0.055299 0.515656 0.069 Uiso 1 1 calc R
C35 C 0.2891(2) 0.0290(3) 0.45194(19) 0.0647(10) Uani 1 1 d .
H35 H 0.258393 -0.029410 0.437525 0.078 Uiso 1 1 calc R
C36 C 0.27674(18) 0.1296(3) 0.42681(18) 0.0590(9) Uani 1 1 d .
H36 H 0.239116 0.141133 0.393431 0.071 Uiso 1 1 calc R
C37 C 0.32031(16) 0.2137(3) 0.45117(15) 0.0484(7) Uani 1 1 d .
H37 H 0.310116 0.283434 0.434945 0.058 Uiso 1 1 calc R

loop_
_atom_site_aniso_label
_atom_site_aniso_U_11
_atom_site_aniso_U_22
_atom_site_aniso_U_33
_atom_site_aniso_U_23
_atom_site_aniso_U_13
_atom_site_aniso_U_12
Gd1 0.02134(6) 0.02387(7) 0.03554(7) 0.00328(5) -0.00130(5) -0.00089(5)
O1 0.0639(14) 0.0255(10) 0.0624(14) -0.0020(9) 0.0242(11) -0.0031(9)
O2 0.0340(10) 0.0271(10) 0.0405(10) -0.0004(8) 0.0018(8) 0.0021(8)
O3 0.086(2) 0.091(2) 0.099(2) -0.0032(17) 0.0538(18) -0.0192(16)
O4 0.0253(9) 0.0363(10) 0.0515(11) 0.0109(9) -0.0053(8) -0.0031(8)
O5 0.0277(9) 0.0358(11) 0.0486(11) 0.0115(9) -0.0106(8) -0.0026(8)
O6 0.0288(11) 0.0898(19) 0.0625(14) 0.0009(13) -0.0071(10) 0.0154(11)
O7 0.0346(10) 0.0430(12) 0.0419(11) 0.0027(9) -0.0041(8) -0.0041(8)
O8 0.0281(9) 0.0599(14) 0.0388(11) -0.0013(9) 0.0002(8) -0.0055(9)
O9 0.0631(15) 0.0487(14) 0.0644(15) 0.0001(11) -0.0202(12) 0.0002(11)
O1W 0.156(3) 0.072(2) 0.112(3) 0.0075(18) 0.046(2) 0.003(2)
O2W 0.0373(13) 0.101(2) 0.0721(17) -0.0114(15) 0.0006(12) -0.0036(13)
N1 0.0446(13) 0.0284(12) 0.0420(13) 0.0036(10) -0.0023(11) 0.0009(10)
N2 0.0307(12) 0.0340(13) 0.0474(14) -0.0006(10) 0.0008(10) -0.0042(10)
N3 0.068(2) 0.070(2) 0.079(2) -0.0086(18) 0.0126(17) -0.0051(17)
C38 0.071(3) 0.087(3) 0.088(3) -0.026(3) 0.014(2) -0.012(2)
C39 0.065(3) 0.109(4) 0.080(3) -0.016(3) 0.003(2) 0.006(3)
C40 0.078(3) 0.112(4) 0.068(3) -0.001(3) 0.004(2) 0.021(3)
C41 0.070(3) 0.071(3) 0.082(3) 0.011(2) 0.013(2) 0.017(2)
C42 0.0447(19) 0.056(2) 0.075(3) -0.0062(19) 0.0098(17) 0.0093(16)
C44 0.053(2) 0.055(2) 0.079(3) -0.0009(19) -0.0228(19) 0.0052(17)
C43 0.0456(19) 0.056(2) 0.080(3) 0.0022(19) 0.0052(17) 0.0101(16)
N4 0.139(3) 0.053(2) 0.091(3) -0.0064(19) 0.026(2) 0.007(2)
C45 0.156(5) 0.054(3) 0.126(5) -0.011(3) 0.020(4) 0.006(3)
C46 0.086(3) 0.080(3) 0.094(3) -0.022(3) -0.012(3) 0.018(3)
C47 0.058(2) 0.086(3) 0.074(3) 0.002(2) -0.024(2) 0.005(2)
C1 0.0316(14) 0.0370(17) 0.0410(15) -0.0020(12) 0.0006(11) 0.0035(12)
C2 0.0496(18) 0.0395(17) 0.0519(18) 0.0005(13) 0.0137(14) 0.0140(14)
C3 0.0433(19) 0.112(3) 0.052(2) 0.013(2) 0.0097(16) 0.020(2)
C4 0.0430(18) 0.062(2) 0.0492(19) 0.0052(16) 0.0091(14) 0.0126(15)
C5 0.053(2) 0.072(3) 0.062(2) -0.0131(18) 0.0048(17) 0.0052(18)
C6 0.054(2) 0.064(3) 0.086(3) -0.010(2) 0.015(2) -0.0144(18)
C7 0.064(2) 0.050(2) 0.073(2) -0.0001(17) 0.0314(19) -0.0023(17)
C8 0.068(2) 0.064(2) 0.056(2) -0.0099(17) 0.0162(18) -0.0026(19)
C9 0.0456(18) 0.060(2) 0.062(2) 0.0022(17) 0.0105(16) -0.0002(16)
C10 0.0263(13) 0.0357(15) 0.0382(15) 0.0032(11) -0.0049(11) 0.0001(11)
C11 0.0256(14) 0.0521(19) 0.065(2) 0.0186(15) -0.0096(13) 0.0001(13)
C12 0.0278(15) 0.061(2) 0.095(3) 0.0249(19) -0.0138(16) 0.0000(14)
C13 0.0243(14) 0.0527(19) 0.069(2) 0.0137(16) -0.0058(14) -0.0046(13)
C14 0.0429(18) 0.075(3) 0.054(2) 0.0149(17) -0.0079(15) -0.0037(17)
C15 0.0360(16) 0.071(2) 0.0534(19) 0.0027(17) 0.0020(14) 0.0030(16)
C16 0.0261(14) 0.0535(19) 0.0534(18) -0.0006(14) -0.0053(13) 0.0029(12)
C17 0.0344(16) 0.085(3) 0.0467(18) -0.0007(17) -0.0063(14) 0.0094(16)
C18 0.0284(15) 0.077(3) 0.061(2) 0.0017(18) 0.0058(14) 0.0054(15)
C19 0.0361(15) 0.0314(15) 0.0415(15) 0.0047(12) 0.0021(12) -0.0019(12)
C20 0.0493(18) 0.0470(19) 0.0396(16) -0.0018(13) 0.0068(13) 0.0063(14)
C21 0.0394(17) 0.060(2) 0.0489(18) 0.0116(15) 0.0110(14) 0.0022(15)
C22 0.0341(15) 0.0511(18) 0.0403(16) 0.0119(14) 0.0058(12) -0.0061(13)
C23 0.057(2) 0.0478(19) 0.0481(18) 0.0006(14) -0.0070(15) -0.0072(16)
C24 0.0507(18) 0.051(2) 0.0499(18) 0.0064(15) -0.0159(15) -0.0053(15)
C25 0.0459(17) 0.0467(18) 0.0449(17) 0.0078(14) -0.0077(14) -0.0051(14)
C26 0.065(2) 0.056(2) 0.057(2) -0.0046(17) -0.0234(17) -0.0071(18)
C27 0.0454(18) 0.063(2) 0.057(2) 0.0080(17) -0.0175(15) -0.0044(17)
C28 0.0581(19) 0.0335(16) 0.0511(18) 0.0033(13) -0.0123(15) 0.0030(14)
C29 0.066(2) 0.045(2) 0.054(2) 0.0093(15) -0.0084(16) 0.0131(17)
C30 0.075(2) 0.0325(17) 0.066(2) 0.0142(15) 0.0035(19) 0.0117(16)
C31 0.063(2) 0.0281(15) 0.061(2) 0.0035(14) 0.0071(16) -0.0021(14)
C32 0.0459(16) 0.0264(14) 0.0419(15) 0.0027(12) 0.0089(12) -0.0031(12)
C33 0.0373(15) 0.0304(14) 0.0469(16) -0.0012(12) 0.0083(12) -0.0076(12)
C34 0.060(2) 0.0378(18) 0.074(2) 0.0010(16) 0.0006(18) -0.0185(16)
C35 0.054(2) 0.056(2) 0.083(3) -0.0109(19) -0.0050(19) -0.0272(18)
C36 0.0378(17) 0.066(2) 0.072(2) -0.0067(18) -0.0095(16) -0.0150(16)
C37 0.0363(16) 0.0460(18) 0.062(2) 0.0012(15) -0.0088(14) -0.0054(13)

loop_
_atom_type_symbol
_atom_type_description
_atom_type_scat_dispersion_real
_atom_type_scat_dispersion_imag
_atom_type_scat_source
C C 0.0033 0.0016 'International Tables Vol C Tables 4.2.6.8 and 6.1.1.4'
H H 0.0000 0.0000 'International Tables Vol C Tables 4.2.6.8 and 6.1.1.4'
Gd Gd -0.1653 3.9035 'International Tables Vol C Tables 4.2.6.8 and 6.1.1.4'
N N 0.0061 0.0033 'International Tables Vol C Tables 4.2.6.8 and 6.1.1.4'
O O 0.0106 0.0060 'International Tables Vol C Tables 4.2.6.8 and 6.1.1.4'

loop_
_geom_angle_atom_site_label_1
_geom_angle_atom_site_label_2
_geom_angle_atom_site_label_3
_geom_angle
_geom_angle_site_symmetry_1
_geom_angle_site_symmetry_3
O1 Gd1 Gd1 85.87(5) . 3_666
O1 Gd1 O2 51.00(6) . .
O1 Gd1 O7 143.41(7) . .
O1 Gd1 O8 141.89(7) . .
O1 Gd1 N1 75.18(7) . .
O1 Gd1 N2 69.62(7) . .
O1 Gd1 C1 25.16(7) . .
O1 Gd1 C19 152.53(7) . .
O2 Gd1 Gd1 38.71(4) 3_666 3_666
O2 Gd1 Gd1 35.07(4) . 3_666
O2 Gd1 O1 124.37(6) 3_666 .
O2 Gd1 O2 73.78(6) 3_666 .
O2 Gd1 O7 76.93(6) 3_666 .
O2 Gd1 O8 89.82(6) 3_666 .
O2 Gd1 N1 143.39(7) 3_666 .
O2 Gd1 N2 109.90(6) . .
O2 Gd1 N2 149.01(7) 3_666 .
O2 Gd1 C1 25.86(6) . .
O2 Gd1 C1 99.36(7) 3_666 .
O2 Gd1 C19 156.13(7) . .
O2 Gd1 C19 82.35(7) 3_666 .
O4 Gd1 Gd1 68.44(4) . 3_666
O4 Gd1 O1 80.14(7) . .
O4 Gd1 O2 75.34(6) . 3_666
O4 Gd1 O2 70.63(6) . .
O4 Gd1 O5 136.51(6) . 3_666
O4 Gd1 O7 77.51(6) . .
O4 Gd1 O8 129.48(6) . .
O4 Gd1 N1 78.94(7) . .
O4 Gd1 N2 135.52(7) . .
O4 Gd1 C1 73.30(7) . .
O4 Gd1 C19 103.54(7) . .
O5 Gd1 Gd1 68.23(4) 3_666 3_666
O5 Gd1 O1 93.30(7) 3_666 .
O5 Gd1 O2 73.44(6) 3_666 3_666
O5 Gd1 O2 72.08(6) 3_666 .
O5 Gd1 O7 122.72(6) 3_666 .
O5 Gd1 O8 79.90(6) 3_666 .
O5 Gd1 N1 141.07(7) 3_666 .
O5 Gd1 N2 78.54(7) 3_666 .
O5 Gd1 C1 82.74(7) 3_666 .
O5 Gd1 C19 101.48(7) 3_666 .
O7 Gd1 Gd1 111.77(4) . 3_666
O7 Gd1 O2 141.01(6) . .
O7 Gd1 N1 72.36(7) . .
O7 Gd1 N2 108.50(7) . .
O7 Gd1 C1 150.50(7) . .
O7 Gd1 C19 26.07(7) . .
O8 Gd1 Gd1 124.41(5) . 3_666
O8 Gd1 O2 150.52(6) . .
O8 Gd1 O7 52.02(6) . .
O8 Gd1 N1 86.78(7) . .
O8 Gd1 N2 72.28(7) . .
O8 Gd1 C1 157.15(7) . .
O8 Gd1 C19 25.96(7) . .
N1 Gd1 Gd1 144.64(5) . 3_666
N1 Gd1 O2 120.98(6) . .
N1 Gd1 N2 62.55(7) . .
N1 Gd1 C1 97.67(8) . .
N1 Gd1 C19 78.82(7) . .
N2 Gd1 Gd1 137.28(5) . 3_666
N2 Gd1 C1 89.83(7) . .
N2 Gd1 C19 90.62(7) . .
C1 Gd1 Gd1 60.74(6) . 3_666
C19 Gd1 Gd1 121.06(5) . 3_666
C19 Gd1 C1 175.76(8) . .
C1 O1 Gd1 97.52(17) . .
Gd1 O2 Gd1 106.22(6) 3_666 .
C1 O2 Gd1 91.70(16) . .
C1 O2 Gd1 160.14(17) . 3_666
C10 O4 Gd1 138.82(16) . .
C10 O5 Gd1 137.38(16) . 3_666
C19 O7 Gd1 93.59(16) . .
C19 O8 Gd1 94.95(16) . .
C28 N1 Gd1 119.57(19) . .
C28 N1 C32 117.9(2) . .
C32 N1 Gd1 122.28(18) . .
C33 N2 Gd1 121.37(17) . .
C37 N2 Gd1 120.36(19) . .
C37 N2 C33 118.3(2) . .
C42 N3 C38 116.8(4) . .
N3 C38 C39 124.1(5) . .
C38 C39 C40 118.9(5) . .
C39 C40 C41 118.2(5) . .
C42 C41 C40 120.0(4) . .
N3 C42 C41 122.0(4) . .
N3 C42 C43 115.4(3) . .
C41 C42 C43 122.6(4) . .
C43 C44 C47 121.4(4) . .
C44 C43 C42 123.9(4) . .
N4 C43 C42 115.1(4) . .
N4 C43 C44 120.9(4) . .
C43 N4 C45 116.3(4) . .
N4 C45 C46 125.5(5) . .
C47 C46 C45 117.4(4) . .
C46 C47 C44 118.4(4) . .
O1 C1 Gd1 57.32(14) . .
O1 C1 O2 119.7(3) . .
O1 C1 C2 120.7(3) . .
O2 C1 Gd1 62.44(14) . .
O2 C1 C2 119.6(3) . .
C2 C1 Gd1 175.9(2) . .
C3 C2 C1 110.8(3) . .
C2 C3 C4 115.1(3) . .
C5 C4 C3 119.8(3) . .
C5 C4 C9 117.3(3) . .
C9 C4 C3 122.9(3) . .
C6 C5 C4 122.1(3) . .
C7 C6 C5 120.1(3) . .
O3 C7 C8 122.6(4) . .
C6 C7 O3 117.9(4) . .
C6 C7 C8 119.5(3) . .
C7 C8 C9 119.9(3) . .
C8 C9 C4 121.0(3) . .
O4 C10 O5 125.3(2) . .
O4 C10 C11 116.2(2) . .
O5 C10 C11 118.5(2) . .
C12 C11 C10 115.8(2) . .
C11 C12 C13 113.1(3) . .
C14 C13 C12 121.3(3) . .
C18 C13 C12 121.3(3) . .
C18 C13 C14 117.4(3) . .
C13 C14 C15 121.6(3) . .
C16 C15 C14 119.5(3) . .
O6 C16 C15 123.0(3) . .
O6 C16 C17 118.0(3) . .
C17 C16 C15 119.0(3) . .
C16 C17 C18 120.7(3) . .
C13 C18 C17 121.8(3) . .
O7 C19 Gd1 60.34(14) . .
O7 C19 C20 120.3(3) . .
O8 C19 Gd1 59.09(14) . .
O8 C19 O7 119.4(2) . .
O8 C19 C20 120.3(2) . .
C20 C19 Gd1 178.2(2) . .
C19 C20 C21 113.9(2) . .
C22 C21 C20 114.1(2) . .
C23 C22 C21 122.1(3) . .
C27 C22 C21 121.4(3) . .
C27 C22 C23 116.6(3) . .
C24 C23 C22 121.9(3) . .
C25 C24 C23 120.3(3) . .
O9 C25 C24 122.8(3) . .
O9 C25 C26 118.4(3) . .
C24 C25 C26 118.8(3) . .
C27 C26 C25 120.1(3) . .
C26 C27 C22 122.3(3) . .
N1 C28 C29 123.2(3) . .
C30 C29 C28 118.5(3) . .
C29 C30 C31 119.1(3) . .
C30 C31 C32 119.9(3) . .
N1 C32 C31 121.3(3) . .
N1 C32 C33 116.5(2) . .
C31 C32 C33 122.2(3) . .
N2 C33 C32 117.0(2) . .
N2 C33 C34 120.6(3) . .
C34 C33 C32 122.4(3) . .
C35 C34 C33 119.9(3) . .
C36 C35 C34 119.2(3) . .
C35 C36 C37 118.7(3) . .
N2 C37 C36 123.3(3) . .

loop_
_geom_bond_atom_site_label_1
_geom_bond_atom_site_label_2
_geom_bond_distance
_geom_bond_site_symmetry_2
Gd1 Gd1 3.9172(3) 3_666
Gd1 O1 2.4420(19) .
Gd1 O2 2.3441(18) 3_666
Gd1 O2 2.5512(17) .
Gd1 O4 2.3115(17) .
Gd1 O5 2.3319(17) 3_666
Gd1 O7 2.4765(19) .
Gd1 O8 2.4495(18) .
Gd1 N1 2.551(2) .
Gd1 N2 2.575(2) .
Gd1 C1 2.876(3) .
Gd1 C19 2.844(3) .
O1 C1 1.233(3) .
O2 Gd1 2.3442(18) 3_666
O2 C1 1.255(3) .
O3 C7 1.361(4) .
O4 C10 1.242(3) .
O5 Gd1 2.3318(17) 3_666
O5 C10 1.243(3) .
O6 C16 1.351(3) .
O7 C19 1.252(3) .
O8 C19 1.250(3) .
O9 C25 1.350(4) .
N1 C28 1.323(3) .
N1 C32 1.334(3) .
N2 C33 1.331(3) .
N2 C37 1.327(3) .
N3 C38 1.335(5) .
N3 C42 1.328(4) .
C38 C39 1.339(6) .
C39 C40 1.359(6) .
C40 C41 1.363(6) .
C41 C42 1.360(5) .
C42 C43 1.475(5) .
C44 C43 1.357(5) .
C44 C47 1.361(5) .
C43 N4 1.318(5) .
N4 C45 1.340(6) .
C45 C46 1.348(6) .
C46 C47 1.342(6) .
C1 C2 1.488(4) .
C2 C3 1.466(4) .
C3 C4 1.500(4) .
C4 C5 1.366(5) .
C4 C9 1.373(4) .
C5 C6 1.358(5) .
C6 C7 1.351(5) .
C7 C8 1.368(5) .
C8 C9 1.372(4) .
C10 C11 1.495(3) .
C11 C12 1.468(4) .
C12 C13 1.506(4) .
C13 C14 1.365(4) .
C13 C18 1.353(4) .
C14 C15 1.381(4) .
C15 C16 1.362(4) .
C16 C17 1.356(4) .
C17 C18 1.362(4) .
C19 C20 1.493(4) .
C20 C21 1.512(4) .
C21 C22 1.487(4) .
C22 C23 1.371(4) .
C22 C27 1.363(4) .
C23 C24 1.365(4) .
C24 C25 1.359(4) .
C25 C26 1.368(4) .
C26 C27 1.361(5) .
C28 C29 1.363(4) .
C29 C30 1.352(5) .
C30 C31 1.354(4) .
C31 C32 1.365(4) .
C32 C33 1.460(4) .
C33 C34 1.381(4) .
C34 C35 1.357(5) .
C35 C36 1.348(5) .
C36 C37 1.357(4) .
